data_7251328
loop_
_publ_author_name
'Bear, Joseph C.'
'Cockcroft, Jeremy Karl'
'Rosu-Finsen, Alexander'
'Williams, Jeffrey Huw'

_publ_section_title
;
 Exploring non-covalent interactions in binary aromatic complexes
;
_journal_name_full CrystEngComm
_journal_paper_doi 10.1039/D5CE00989H
_journal_year 2025
_chemical_formula_moiety 'C6 F5 I, C4 H5'
_chemical_formula_sum 'C10 H5 F5 I'
_chemical_formula_weight 347.04
_chemical_name_systematic Iodofluorobenzene:p-xylene
_space_group_crystal_system triclinic
_space_group_IT_number 2
_space_group_name_Hall '-P 1'
_space_group_name_H-M_alt 'P -1'
_atom_sites_solution_hydrogens mixed
_atom_sites_solution_primary dual
_audit_creation_date 2022-10-12
_audit_creation_method
;
Olex2 1.2
(compiled 2018.05.29 svn.r3508 for OlexSys, GUI svn.r5506)
;
_audit_update_record
;
2025-08-28 deposited with the CCDC.	2025-11-26 downloaded from the CCDC.
;
_cell_angle_alpha 74.629(2)
_cell_angle_beta 89.584(2)
_cell_angle_gamma 89.675(2)
_cell_formula_units_Z 2
_cell_length_a 6.0419(2)
_cell_length_b 8.9855(2)
_cell_length_c 9.9890(3)
_cell_measurement_reflns_used 7680
_cell_measurement_temperature 120
_cell_measurement_theta_max 30.1010
_cell_measurement_theta_min 3.5450
_cell_volume 522.88(3)
_computing_cell_refinement 'CrysAlisPro 1.171.42.60a (Rigaku OD, 2022)'
_computing_data_collection 'CrysAlisPro 1.171.42.60a (Rigaku OD, 2022)'
_computing_data_reduction 'CrysAlisPro 1.171.42.60a (Rigaku OD, 2022)'
_computing_molecular_graphics 'Olex2 (Dolomanov et al., 2009)'
_computing_publication_material 'Olex2 (Dolomanov et al., 2009)'
_computing_structure_refinement 'ShelXL (Sheldrick, 2015)'
_computing_structure_solution 'ShelXT (Sheldrick, 2015)'
_diffrn_ambient_environment N~2~
_diffrn_ambient_temperature 120
_diffrn_detector 'Hybrid Pixel Array Detector'
_diffrn_detector_area_resol_mean 10.0000
_diffrn_detector_type 'HyPix-Arc 100'
_diffrn_measured_fraction_theta_full 0.998
_diffrn_measured_fraction_theta_max 0.801
_diffrn_measurement_details
;
List of Runs (angles in degrees, time in seconds):

  # Type    Start    End  Width  t~exp~   \w     \q     \k     \f   Frames
#--------------------------------------------------------------------------
  1  \w     44.00  77.00   0.50    0.60    --    3.31-161.00 -24.00   66
  2  \w     10.00  51.00   0.50    0.60    --    3.31-118.00 165.29   82
  3  \w    -12.00  67.00   0.50    0.60    --    3.31  77.00-180.00  158
  4  \w     24.00  51.00   0.50    0.60    --    3.31-117.00 132.08   54
  5  \w     21.00  46.00   0.50    0.60    --    3.31-109.00-140.79   50
  6  \w     13.00  39.00   0.50    0.60    --    3.31 -99.00  90.00   52
  7  \w    -13.00  41.00   0.50    0.60    --    3.31-102.00 -96.95  108
  8  \w     29.00  54.00   0.50    0.60    --    3.31-123.00  40.87   50
  9  \w    -67.00  15.00   0.50    0.60    --    3.31 -57.00-150.00  164
 10  \w    -70.00  36.00   0.50    0.60    --    3.31 -19.00   0.00  212
 11  \w    -39.00  43.00   0.50    0.60    --   -3.63  19.00   0.00  164
 12  \w    -59.00  29.00   0.50    0.60    --   -3.63 -19.00-150.00  176
;
_diffrn_measurement_device 'four-circle diffractometer'
_diffrn_measurement_device_type 'SuperNova, Dual, Cu at home/near, HyPix-Arc 100'
_diffrn_measurement_method '\w scans'
_diffrn_orient_matrix_type 'CrysAlisPro convention (1999,Acta A55,543-557)'
_diffrn_orient_matrix_UB_11 0.0241124000
_diffrn_orient_matrix_UB_12 -0.0137901000
_diffrn_orient_matrix_UB_13 0.0716489000
_diffrn_orient_matrix_UB_21 0.0539317000
_diffrn_orient_matrix_UB_22 0.0724250000
_diffrn_orient_matrix_UB_23 -0.0135098000
_diffrn_orient_matrix_UB_31 -0.1014538000
_diffrn_orient_matrix_UB_32 0.0355908000
_diffrn_orient_matrix_UB_33 0.0103564000
_diffrn_radiation_monochromator mirror
_diffrn_radiation_probe x-ray
_diffrn_radiation_type MoK\a
_diffrn_radiation_wavelength 0.71073
_diffrn_reflns_av_R_equivalents 0.0525
_diffrn_reflns_av_unetI/netI 0.0396
_diffrn_reflns_Laue_measured_fraction_full 0.998
_diffrn_reflns_Laue_measured_fraction_max 0.801
_diffrn_reflns_limit_h_max 8
_diffrn_reflns_limit_h_min -7
_diffrn_reflns_limit_k_max 12
_diffrn_reflns_limit_k_min -12
_diffrn_reflns_limit_l_max 13
_diffrn_reflns_limit_l_min -13
_diffrn_reflns_number 12848
_diffrn_reflns_point_group_measured_fraction_full 0.998
_diffrn_reflns_point_group_measured_fraction_max 0.801
_diffrn_reflns_theta_full 25.242
_diffrn_reflns_theta_max 31.133
_diffrn_reflns_theta_min 3.372
_diffrn_source 'micro-focus sealed X-ray tube'
_diffrn_source_type 'SuperNova (Mo) X-ray Source'
_exptl_absorpt_coefficient_mu 3.100
_exptl_absorpt_correction_T_max 1.000
_exptl_absorpt_correction_T_min 0.181
_exptl_absorpt_correction_type gaussian
_exptl_absorpt_process_details
;
CrysAlisPro 1.171.42.60a (Rigaku Oxford Diffraction, 2022)
Numerical absorption correction based on gaussian integration over
a multifaceted crystal model
Empirical absorption correction using spherical harmonics,
implemented in SCALE3 ABSPACK scaling algorithm.
;
_exptl_crystal_colour 'clear colourless'
_exptl_crystal_colour_lustre clear
_exptl_crystal_colour_primary colourless
_exptl_crystal_density_diffrn 2.204
_exptl_crystal_description block
_exptl_crystal_F_000 326
_exptl_crystal_preparation 'Grown in situ from melt'
_exptl_crystal_recrystallization_method 'Grown in situ from melt'
_exptl_crystal_size_max 0.922
_exptl_crystal_size_mid 0.372
_exptl_crystal_size_min 0.357
_refine_diff_density_max 0.640
_refine_diff_density_min -0.732
_refine_diff_density_rms 0.104
_refine_ls_extinction_method none
_refine_ls_goodness_of_fit_ref 1.056
_refine_ls_hydrogen_treatment mixed
_refine_ls_matrix_type full
_refine_ls_number_parameters 154
_refine_ls_number_reflns 2691
_refine_ls_number_restraints 0
_refine_ls_restrained_S_all 1.056
_refine_ls_R_factor_all 0.0305
_refine_ls_R_factor_gt 0.0268
_refine_ls_shift/su_max 0.001
_refine_ls_shift/su_mean 0.000
_refine_ls_structure_factor_coef Fsqd
_refine_ls_weighting_details 'w=1/[\s^2^(Fo^2^)+(0.0227P)^2^+0.0474P] where P=(Fo^2^+2Fc^2^)/3'
_refine_ls_weighting_scheme calc
_refine_ls_wR_factor_gt 0.0563
_refine_ls_wR_factor_ref 0.0578
_reflns_Friedel_coverage 0.000
_reflns_number_gt 2448
_reflns_number_total 2691
_reflns_threshold_expression 'I > 2\s(I)'
_cod_data_source_file d5ce00989h2.cif
_cod_data_source_block exp_78
_cod_database_code 7251328
_shelx_shelxl_version_number 2014/7
_chemical_oxdiff_formula 'C8 H10 (C6 F5 I)2'
_chemical_oxdiff_usercomment '0.3mm capillary'
_shelx_space_group_comment
;
The symmetry employed for this shelxl refinement is uniquely defined
by the following loop, which should always be used as a source of
symmetry information in preference to the above space-group names.
They are only intended as comments.
;
_shelx_estimated_absorpt_t_max 0.404
_shelx_estimated_absorpt_t_min 0.162
_reflns_odcompleteness_completeness 99.77
_reflns_odcompleteness_iscentric 1
_reflns_odcompleteness_theta 26.32
_olex2_refinement_description
;
1. Fixed Uiso
 At 1.5 times of:
  All C(H,H,H) groups
2.a Idealised Me refined as rotating group:
 C10(H10A,H10B,H10C)
;
_olex2_submission_special_instructions 'No special instructions were received'
_oxdiff_exptl_absorpt_empirical_details
;
Empirical correction (ABSPACK) includes:
- Absorption correction using spherical harmonics
- Frame scaling
;
_oxdiff_exptl_absorpt_empirical_full_max 1.958
_oxdiff_exptl_absorpt_empirical_full_min 0.707

loop_
_space_group_symop_operation_xyz
'x, y, z'
'-x, -y, -z'

loop_
_atom_site_label
_atom_site_type_symbol
_atom_site_fract_x
_atom_site_fract_y
_atom_site_fract_z
_atom_site_U_iso_or_equiv
_atom_site_adp_type
_atom_site_occupancy
_atom_site_site_symmetry_order
_atom_site_calc_flag
_atom_site_refinement_flags_posn
_atom_site_refinement_flags_adp
_atom_site_refinement_flags_occupancy
_atom_site_disorder_assembly
_atom_site_disorder_group
I1 I 0.22536(2) 0.19427(2) 0.67166(2) 0.02943(7) Uani 1 1 d . . . . .
F2 F 0.1678(2) 0.47419(18) 0.3993(2) 0.0354(4) Uani 1 1 d . . . . .
F3 F 0.4204(3) 0.57572(18) 0.1717(2) 0.0380(4) Uani 1 1 d . . . . .
F4 F 0.8161(3) 0.43829(19) 0.14938(19) 0.0369(4) Uani 1 1 d . . . . .
F5 F 0.9466(2) 0.18850(19) 0.3515(2) 0.0350(4) Uani 1 1 d . . . . .
F6 F 0.6869(2) 0.07684(18) 0.57625(18) 0.0321(4) Uani 1 1 d . . . . .
C1 C 0.4221(4) 0.2737(3) 0.4956(3) 0.0228(5) Uani 1 1 d . . . . .
C2 C 0.3593(4) 0.4010(3) 0.3900(3) 0.0253(5) Uani 1 1 d . . . . .
C3 C 0.4888(4) 0.4550(3) 0.2742(3) 0.0270(6) Uani 1 1 d . . . . .
C4 C 0.6876(4) 0.3853(3) 0.2611(3) 0.0271(6) Uani 1 1 d . . . . .
C5 C 0.7531(4) 0.2570(3) 0.3651(3) 0.0256(5) Uani 1 1 d . . . . .
C6 C 0.6203(4) 0.2029(3) 0.4788(3) 0.0236(5) Uani 1 1 d . . . . .
C7 C 0.0392(4) -0.1561(3) 0.0222(3) 0.0264(5) Uani 1 1 d . . . . .
H7 H 0.075(4) -0.264(4) 0.035(3) 0.027(7) Uiso 1 1 d . . . . .
C8 C 0.1841(4) -0.0655(3) 0.0730(3) 0.0262(6) Uani 1 1 d . . . . .
H8 H 0.306(5) -0.104(3) 0.121(4) 0.029(8) Uiso 1 1 d . . . . .
C9 C 0.1485(4) 0.0914(3) 0.0530(3) 0.0248(5) Uani 1 1 d . . . . .
C10 C 0.3067(4) 0.1898(3) 0.1082(3) 0.0313(6) Uani 1 1 d . . . . .
H10A H 0.2581 0.2977 0.0793 0.047 Uiso 1 1 calc GR . . . .
H10B H 0.4555 0.1808 0.0713 0.047 Uiso 1 1 calc GR . . . .
H10C H 0.3093 0.1547 0.2098 0.047 Uiso 1 1 calc GR . . . .

loop_
_atom_site_aniso_label
_atom_site_aniso_U_11
_atom_site_aniso_U_22
_atom_site_aniso_U_33
_atom_site_aniso_U_23
_atom_site_aniso_U_13
_atom_site_aniso_U_12
I1 0.02580(10) 0.03236(11) 0.02835(12) -0.00499(8) 0.00425(7) -0.00370(7)
F2 0.0269(7) 0.0318(8) 0.0448(12) -0.0061(8) 0.0015(7) 0.0088(6)
F3 0.0442(9) 0.0276(8) 0.0347(11) 0.0046(7) -0.0034(7) 0.0041(7)
F4 0.0395(9) 0.0360(9) 0.0316(10) -0.0031(8) 0.0126(7) -0.0063(7)
F5 0.0232(7) 0.0351(9) 0.0474(12) -0.0124(8) 0.0059(7) 0.0042(6)
F6 0.0287(7) 0.0284(8) 0.0336(10) 0.0012(7) -0.0029(7) 0.0050(6)
C1 0.0214(11) 0.0220(12) 0.0248(15) -0.0057(10) 0.0015(10) -0.0035(9)
C2 0.0214(11) 0.0230(12) 0.0323(16) -0.0090(11) -0.0011(10) 0.0011(9)
C3 0.0320(13) 0.0210(12) 0.0256(15) -0.0018(10) -0.0038(11) -0.0015(10)
C4 0.0285(12) 0.0237(13) 0.0290(16) -0.0067(11) 0.0047(11) -0.0069(10)
C5 0.0207(11) 0.0248(12) 0.0331(16) -0.0106(11) 0.0017(10) -0.0008(9)
C6 0.0232(11) 0.0194(11) 0.0276(15) -0.0049(10) -0.0034(10) -0.0018(9)
C7 0.0304(12) 0.0234(13) 0.0239(15) -0.0036(11) 0.0018(10) 0.0031(10)
C8 0.0222(11) 0.0302(13) 0.0247(15) -0.0046(11) -0.0014(10) 0.0047(10)
C9 0.0242(11) 0.0301(13) 0.0193(14) -0.0052(11) 0.0042(10) -0.0035(10)
C10 0.0304(13) 0.0325(14) 0.0304(17) -0.0071(12) 0.0027(11) -0.0068(11)

loop_
_atom_type_symbol
_atom_type_description
_atom_type_scat_dispersion_real
_atom_type_scat_dispersion_imag
_atom_type_scat_source
C C 0.0033 0.0016 'International Tables Vol C Tables 4.2.6.8 and 6.1.1.4'
H H 0.0000 0.0000 'International Tables Vol C Tables 4.2.6.8 and 6.1.1.4'
F F 0.0171 0.0103 'International Tables Vol C Tables 4.2.6.8 and 6.1.1.4'
I I -0.4742 1.8119 'International Tables Vol C Tables 4.2.6.8 and 6.1.1.4'

loop_
_exptl_crystal_face_index_h
_exptl_crystal_face_index_k
_exptl_crystal_face_index_l
_exptl_crystal_face_perp_dist
4 11 4 0.1672
7 -6 -4 0.4560
-7 6 4 0.4570
-1 3 -12 0.2243
-4 -11 -5 0.1891
1 -3 12 0.1406
4 11 5 0.1720
4 11 -2 0.1900
-4 -11 2 0.1843
2 8 -8 0.2090
-3 -3 -13 0.2166
-4 -8 -11 0.2081
4 8 11 0.1682
-2 -8 8 0.1482
3 3 13 0.1387
-4 -11 -3 0.1796
-3 -10 4 0.1531
5 9 9 0.1550

loop_
_geom_angle_atom_site_label_1
_geom_angle_atom_site_label_2
_geom_angle_atom_site_label_3
_geom_angle
_geom_angle_site_symmetry_1
_geom_angle_site_symmetry_3
_geom_angle_publ_flag
C2 C1 I1 121.03(18) . . ?
C6 C1 I1 121.72(19) . . ?
C6 C1 C2 117.2(2) . . ?
F2 C2 C1 120.2(2) . . ?
F2 C2 C3 118.3(2) . . ?
C3 C2 C1 121.4(2) . . ?
F3 C3 C2 120.1(2) . . ?
F3 C3 C4 119.5(3) . . ?
C2 C3 C4 120.4(2) . . ?
F4 C4 C3 120.8(2) . . ?
F4 C4 C5 120.1(2) . . ?
C3 C4 C5 119.1(3) . . ?
F5 C5 C4 119.0(2) . . ?
F5 C5 C6 121.3(2) . . ?
C6 C5 C4 119.8(2) . . ?
F6 C6 C1 119.8(2) . . ?
F6 C6 C5 118.2(2) . . ?
C5 C6 C1 122.0(2) . . ?
C8 C7 H7 118.7(17) . . ?
C8 C7 C9 120.9(2) . 2 ?
C9 C7 H7 120.3(17) 2 . ?
C7 C8 H8 122(2) . . ?
C7 C8 C9 121.7(2) . . ?
C9 C8 H8 116(2) . . ?
C7 C9 C10 121.0(2) 2 . ?
C8 C9 C7 117.4(2) . 2 ?
C8 C9 C10 121.6(2) . . ?
C9 C10 H10A 109.5 . . ?
C9 C10 H10B 109.5 . . ?
C9 C10 H10C 109.5 . . ?
H10A C10 H10B 109.5 . . ?
H10A C10 H10C 109.5 . . ?
H10B C10 H10C 109.5 . . ?

loop_
_geom_bond_atom_site_label_1
_geom_bond_atom_site_label_2
_geom_bond_distance
_geom_bond_site_symmetry_2
_geom_bond_publ_flag
I1 C1 2.081(3) . ?
F2 C2 1.342(3) . ?
F3 C3 1.345(3) . ?
F4 C4 1.336(3) . ?
F5 C5 1.341(3) . ?
F6 C6 1.345(3) . ?
C1 C2 1.388(4) . ?
C1 C6 1.383(3) . ?
C2 C3 1.371(4) . ?
C3 C4 1.373(4) . ?
C4 C5 1.390(4) . ?
C5 C6 1.367(4) . ?
C7 H7 0.97(3) . ?
C7 C8 1.385(4) . ?
C7 C9 1.401(4) 2 ?
C8 H8 0.90(3) . ?
C8 C9 1.386(4) . ?
C9 C7 1.401(4) 2 ?
C9 C10 1.508(4) . ?
C10 H10A 0.9800 . ?
C10 H10B 0.9800 . ?
C10 H10C 0.9800 . ?

loop_
_geom_torsion_atom_site_label_1
_geom_torsion_atom_site_label_2
_geom_torsion_atom_site_label_3
_geom_torsion_atom_site_label_4
_geom_torsion
_geom_torsion_site_symmetry_1
_geom_torsion_site_symmetry_2
_geom_torsion_site_symmetry_3
_geom_torsion_site_symmetry_4
_geom_torsion_publ_flag
I1 C1 C2 F2 -0.8(3) . . . . ?
I1 C1 C2 C3 179.4(2) . . . . ?
I1 C1 C6 F6 1.8(3) . . . . ?
I1 C1 C6 C5 -178.2(2) . . . . ?
F2 C2 C3 F3 -1.8(4) . . . . ?
F2 C2 C3 C4 179.0(2) . . . . ?
F3 C3 C4 F4 1.6(4) . . . . ?
F3 C3 C4 C5 -177.6(2) . . . . ?
F4 C4 C5 F5 0.3(4) . . . . ?
F4 C4 C5 C6 -179.6(2) . . . . ?
F5 C5 C6 F6 -1.1(4) . . . . ?
F5 C5 C6 C1 178.9(2) . . . . ?
C1 C2 C3 F3 178.0(2) . . . . ?
C1 C2 C3 C4 -1.2(4) . . . . ?
C2 C1 C6 F6 -178.4(2) . . . . ?
C2 C1 C6 C5 1.6(4) . . . . ?
C2 C3 C4 F4 -179.2(2) . . . . ?
C2 C3 C4 C5 1.6(4) . . . . ?
C3 C4 C5 F5 179.5(2) . . . . ?
C3 C4 C5 C6 -0.4(4) . . . . ?
C4 C5 C6 F6 178.8(2) . . . . ?
C4 C5 C6 C1 -1.2(4) . . . . ?
C6 C1 C2 F2 179.4(2) . . . . ?
C6 C1 C2 C3 -0.4(4) . . . . ?
C7 C8 C9 C7 -0.8(5) . . . 2 ?
C7 C8 C9 C10 -179.9(3) . . . . ?
C9 C7 C8 C9 0.8(5) 2 . . . ?

loop_
_exptl_oxdiff_crystal_face_indexfrac_h
_exptl_oxdiff_crystal_face_indexfrac_k
_exptl_oxdiff_crystal_face_indexfrac_l
_exptl_oxdiff_crystal_face_x
_exptl_oxdiff_crystal_face_y
_exptl_oxdiff_crystal_face_z
4.2413 11.0047 3.9370 0.2326 0.9726 0.0021
7.2831 -6.2652 -3.6740 -0.0012 -0.0113 -0.9999
-7.3011 6.2197 3.6578 0.0003 0.0073 1.0000
-0.5392 2.6731 -12.4618 -0.9427 0.3329 0.0208
-4.3652 -10.7474 -5.2467 -0.3330 -0.9429 0.0060
0.5053 -2.6458 12.4793 0.9428 -0.3330 -0.0162
4.2673 10.8292 5.2953 0.3330 0.9429 0.0073
3.6154 10.5566 -1.7400 -0.1831 0.9831 -0.0091
-3.6530 -10.5244 1.7587 0.1831 -0.9830 0.0143
1.8246 7.5984 -8.2252 -0.6501 0.7598 0.0001
-2.5271 -3.1606 -13.4787 -0.9831 -0.1831 0.0043
-3.9371 -8.0651 -10.8323 -0.7598 -0.6501 0.0002
3.9530 8.0518 10.8243 0.7598 0.6501 -0.0024
-1.6157 -7.7703 8.1175 0.6498 -0.7596 -0.0286
2.7140 3.0009 13.3792 0.9827 0.1830 -0.0300
-4.2343 -11.0035 -2.5020 -0.1296 -0.9915 0.0120
-2.5161 -10.0636 4.2514 0.3827 -0.9220 -0.0589
4.5626 9.1762 8.7092 0.6075 0.7930 -0.0461
